data_2230086
loop_
_publ_author_name
'Pourayoubi, Mehrdad'
'Rostami Chaijan, Mahnaz'
'Torre-Fern\'andez, Laura'
'Garc\'ia-Granda, Santiago'

_publ_section_title
;
 <i>N</i>,<i>N</i>'-Dibenzyl-<i>N</i>,<i>N</i>'-dimethyl-<i>N</i>''-(4-nitrobenzoyl)phosphoric
 triamide
;
_journal_coeditor_code NG5139
_journal_issue 5
_journal_name_full 'Acta Crystallographica Section E'
_journal_page_first o1031
_journal_paper_doi 10.1107/S1600536811011275
_journal_volume 67
_journal_year 2011
_chemical_formula_iupac 'C23 H25 N4 O4 P'
_chemical_formula_moiety 'C23 H25 N4 O4 P'
_chemical_formula_sum 'C23 H25 N4 O4 P'
_chemical_formula_weight 452.44
_chemical_name_systematic
;
<i>N</i>,<i>N</i>'-Dibenzyl-<i>N</i>,<i>N'</i>-dimethyl-<i>N</i>''-
(4-nitrobenzoyl)phosphoric triamide
;
_space_group_IT_number 2
_symmetry_cell_setting triclinic
_symmetry_space_group_name_Hall '-P 1'
_symmetry_space_group_name_H-M 'P -1'
_atom_sites_solution_hydrogens geom
_atom_sites_solution_primary direct
_atom_sites_solution_secondary difmap
_cell_angle_alpha 77.184(3)
_cell_angle_beta 81.289(4)
_cell_angle_gamma 71.928(4)
_cell_formula_units_Z 2
_cell_length_a 8.3526(5)
_cell_length_b 11.8150(5)
_cell_length_c 12.2668(4)
_cell_measurement_reflns_used 5608
_cell_measurement_temperature 296.9(2)
_cell_measurement_theta_max 70.4732
_cell_measurement_theta_min 3.7071
_cell_volume 1117.70(9)
_computing_cell_refinement 'CrysAlisPro (Oxford Diffraction, 2010)'
_computing_data_collection 'CrysAlisPro (Oxford Diffraction, 2010)'
_computing_data_reduction 'CrysAlisPro (Oxford Diffraction, 2010)'
_computing_molecular_graphics 'Mercury (Macrae <i>et al.</i>, 2008'
_computing_publication_material 'WinGX (Farrugia, 1999)'
_computing_structure_refinement 'SHELXL97 (Sheldrick, 2008)'
_computing_structure_solution 'SIR2004 (Burla <i>et al.</i>, 2005)'
_diffrn_ambient_temperature 296.9(2)
_diffrn_detector_area_resol_mean 10.2673
_diffrn_measured_fraction_theta_full 0.997
_diffrn_measured_fraction_theta_max 0.982
_diffrn_measurement_device_type 'Oxford Diffraction Xcalibur Ruby Gemini'
_diffrn_measurement_method '\w scans'
_diffrn_radiation_monochromator graphite
_diffrn_radiation_source 'Enhance (Cu) X-ray Source'
_diffrn_radiation_type CuK\a
_diffrn_radiation_wavelength 1.54180
_diffrn_reflns_av_R_equivalents 0.0250
_diffrn_reflns_av_sigmaI/netI 0.0274
_diffrn_reflns_limit_h_max 10
_diffrn_reflns_limit_h_min -10
_diffrn_reflns_limit_k_max 14
_diffrn_reflns_limit_k_min -12
_diffrn_reflns_limit_l_max 14
_diffrn_reflns_limit_l_min -14
_diffrn_reflns_number 8669
_diffrn_reflns_theta_full 67.00
_diffrn_reflns_theta_max 70.60
_diffrn_reflns_theta_min 3.71
_exptl_absorpt_coefficient_mu 1.409
_exptl_absorpt_correction_T_max 1.00000
_exptl_absorpt_correction_T_min 0.94137
_exptl_absorpt_correction_type multi-scan
_exptl_absorpt_process_details '(CrysAlisPro; Oxford Diffraction, 2010)'
_exptl_crystal_colour Colorless
_exptl_crystal_density_diffrn 1.344
_exptl_crystal_density_method 'not measured'
_exptl_crystal_description Prismatic
_exptl_crystal_F_000 476
_exptl_crystal_size_max 0.24
_exptl_crystal_size_mid 0.14
_exptl_crystal_size_min 0.05
_refine_diff_density_max 0.213
_refine_diff_density_min -0.263
_refine_ls_extinction_coef 0.0073(5)
_refine_ls_extinction_expression Fc^*^=kFc[1+0.001xFc^2^\l^3^/sin(2\q)]^-1/4^
_refine_ls_extinction_method SHELXL
_refine_ls_goodness_of_fit_ref 1.054
_refine_ls_hydrogen_treatment refall
_refine_ls_matrix_type full
_refine_ls_number_parameters 390
_refine_ls_number_reflns 4203
_refine_ls_number_restraints 0
_refine_ls_restrained_S_all 1.054
_refine_ls_R_factor_all 0.0385
_refine_ls_R_factor_gt 0.0346
_refine_ls_shift/su_max 0.001
_refine_ls_shift/su_mean 0.000
_refine_ls_structure_factor_coef Fsqd
_refine_ls_weighting_details 'calc w=1/[\s^2^(Fo^2^)+(0.0490P)^2^+0.1381P] where P=(Fo^2^+2Fc^2^)/3'
_refine_ls_weighting_scheme calc
_refine_ls_wR_factor_gt 0.0894
_refine_ls_wR_factor_ref 0.0931
_reflns_number_gt 3779
_reflns_number_total 4203
_reflns_threshold_expression >2sigma(I)
_cod_data_source_file ng5139.cif
_cod_data_source_block I
_cod_database_code 2230086
_cod_database_fobs_code 2230086

loop_
_symmetry_equiv_pos_as_xyz
'x, y, z'
'-x, -y, -z'

loop_
_atom_site_type_symbol
_atom_site_label
_atom_site_fract_x
_atom_site_fract_y
_atom_site_fract_z
_atom_site_U_iso_or_equiv
_atom_site_adp_type
_atom_site_calc_flag
_atom_site_refinement_flags
_atom_site_occupancy
_atom_site_disorder_assembly
_atom_site_disorder_group
P P1 0.37947(4) 0.43216(3) 0.68154(3) 0.03514(12) Uani d . 1 . .
O O2 0.39241(13) 0.55008(8) 0.61457(8) 0.0441(2) Uani d . 1 . .
O O3 0.40102(16) 0.16957(10) 0.70306(10) 0.0570(3) Uani d . 1 . .
O O4 1.0449(2) -0.09851(14) 0.30155(13) 0.0866(5) Uani d . 1 . .
O O5 0.9874(2) -0.24087(12) 0.42737(14) 0.0867(5) Uani d . 1 . .
N N6 0.18214(15) 0.43519(10) 0.71762(10) 0.0422(3) Uani d . 1 . .
N N7 0.46802(15) 0.38121(10) 0.80040(10) 0.0415(3) Uani d . 1 . .
N N8 0.48310(16) 0.32916(10) 0.59984(10) 0.0404(3) Uani d . 1 . .
N N9 0.9666(2) -0.13399(13) 0.38622(13) 0.0594(4) Uani d . 1 . .
C C10 -0.08796(18) 0.59948(13) 0.70707(13) 0.0455(3) Uani d . 1 . .
C C11 -0.2562(2) 0.61378(15) 0.69736(16) 0.0559(4) Uani d . 1 . .
C C12 -0.3838(2) 0.69259(18) 0.7548(2) 0.0693(6) Uani d . 1 . .
C C13 -0.3441(3) 0.75656(19) 0.82172(19) 0.0718(6) Uani d . 1 . .
C C14 -0.1776(3) 0.7439(2) 0.8315(2) 0.0717(5) Uani d . 1 . .
C C15 -0.0499(2) 0.66649(16) 0.77376(17) 0.0587(4) Uani d . 1 . .
C C16 0.0512(2) 0.51473(15) 0.64516(14) 0.0494(4) Uani d . 1 . .
C C17 0.1226(2) 0.34870(15) 0.80655(16) 0.0537(4) Uani d . 1 . .
C C18 0.3946(3) 0.44794(17) 0.89219(14) 0.0563(4) Uani d . 1 . .
C C19 0.6514(2) 0.32321(15) 0.80428(14) 0.0484(3) Uani d . 1 . .
C C20 0.69385(18) 0.22357(14) 0.90560(12) 0.0451(3) Uani d . 1 . .
C C21 0.7774(2) 0.2365(2) 0.98905(15) 0.0615(4) Uani d . 1 . .
C C22 0.8215(3) 0.1426(3) 1.08008(17) 0.0796(6) Uani d . 1 . .
C C23 0.7830(3) 0.0367(2) 1.08917(18) 0.0742(6) Uani d . 1 . .
C C24 0.7001(3) 0.02349(18) 1.00715(18) 0.0697(5) Uani d . 1 . .
C C25 0.6558(3) 0.11582(16) 0.91598(16) 0.0592(4) Uani d . 1 . .
C C26 0.48804(18) 0.20940(12) 0.62439(11) 0.0402(3) Uani d . 1 . .
C C27 0.61200(18) 0.12548(12) 0.55456(11) 0.0392(3) Uani d . 1 . .
C C28 0.7086(2) 0.16247(13) 0.45913(12) 0.0478(4) Uani d . 1 . .
C C29 0.8241(2) 0.07733(14) 0.40268(13) 0.0526(4) Uani d . 1 . .
C C30 0.8402(2) -0.04361(13) 0.44417(13) 0.0461(3) Uani d . 1 . .
C C31 0.7468(2) -0.08292(14) 0.53841(15) 0.0543(4) Uani d . 1 . .
C C32 0.6313(2) 0.00252(14) 0.59370(15) 0.0515(4) Uani d . 1 . .
H H11 -0.278(3) 0.569(2) 0.6490(18) 0.069(6) Uiso d . 1 . .
H H12 -0.499(4) 0.701(2) 0.745(2) 0.092(7) Uiso d . 1 . .
H H13 -0.432(3) 0.809(2) 0.860(2) 0.087(7) Uiso d . 1 . .
H H14 -0.154(3) 0.786(2) 0.882(2) 0.093(8) Uiso d . 1 . .
H H15 0.067(3) 0.6575(19) 0.7821(18) 0.070(6) Uiso d . 1 . .
H H16A 0.104(2) 0.5613(17) 0.5845(17) 0.054(5) Uiso d . 1 . .
H H16B 0.001(3) 0.4617(19) 0.6165(17) 0.061(5) Uiso d . 1 . .
H H17A 0.041(3) 0.3951(19) 0.8615(18) 0.067(6) Uiso d . 1 . .
H H17B 0.218(3) 0.292(2) 0.843(2) 0.076(6) Uiso d . 1 . .
H H17C 0.070(3) 0.303(2) 0.7758(19) 0.076(6) Uiso d . 1 . .
H H18A 0.276(3) 0.490(2) 0.885(2) 0.084(7) Uiso d . 1 . .
H H18B 0.444(3) 0.512(3) 0.892(2) 0.096(8) Uiso d . 1 . .
H H18C 0.407(3) 0.394(2) 0.964(2) 0.088(7) Uiso d . 1 . .
H H19A 0.702(3) 0.3836(19) 0.8089(17) 0.061(5) Uiso d . 1 . .
H H19B 0.693(2) 0.2926(17) 0.7372(17) 0.057(5) Uiso d . 1 . .
H H21 0.803(3) 0.312(2) 0.9826(19) 0.074(6) Uiso d . 1 . .
H H22 0.878(4) 0.154(3) 1.137(3) 0.117(10) Uiso d . 1 . .
H H23 0.810(3) -0.029(3) 1.148(2) 0.096(8) Uiso d . 1 . .
H H24 0.672(3) -0.051(2) 1.009(2) 0.078(6) Uiso d . 1 . .
H H25 0.600(3) 0.1054(19) 0.8612(19) 0.069(6) Uiso d . 1 . .
H H28 0.698(2) 0.2437(19) 0.4309(17) 0.061(5) Uiso d . 1 . .
H H29 0.894(3) 0.101(2) 0.3376(19) 0.070(6) Uiso d . 1 . .
H H31 0.766(3) -0.165(2) 0.5660(18) 0.069(6) Uiso d . 1 . .
H H32 0.565(3) -0.0228(19) 0.6597(18) 0.066(6) Uiso d . 1 . .
H H8 0.533(2) 0.3600(17) 0.5403(17) 0.049(5) Uiso d . 1 . .

loop_
_atom_site_aniso_label
_atom_site_aniso_U_11
_atom_site_aniso_U_22
_atom_site_aniso_U_33
_atom_site_aniso_U_12
_atom_site_aniso_U_13
_atom_site_aniso_U_23
P1 0.0438(2) 0.02572(18) 0.03071(18) -0.00681(13) 0.00261(13) -0.00327(12)
O2 0.0586(6) 0.0298(5) 0.0380(5) -0.0110(4) 0.0061(4) -0.0035(4)
O3 0.0742(7) 0.0362(5) 0.0535(6) -0.0178(5) 0.0162(5) -0.0060(5)
O4 0.0973(11) 0.0691(9) 0.0630(9) 0.0154(8) 0.0114(8) -0.0189(7)
O5 0.1171(13) 0.0377(7) 0.0854(10) 0.0103(7) -0.0052(9) -0.0200(7)
N6 0.0434(6) 0.0352(6) 0.0402(6) -0.0065(5) 0.0002(5) -0.0006(5)
N7 0.0460(6) 0.0371(6) 0.0354(6) -0.0048(5) -0.0009(5) -0.0064(5)
N8 0.0530(7) 0.0292(5) 0.0337(6) -0.0098(5) 0.0060(5) -0.0044(4)
N9 0.0701(9) 0.0463(8) 0.0522(8) 0.0072(6) -0.0137(7) -0.0185(6)
C10 0.0418(7) 0.0386(7) 0.0505(8) -0.0079(6) -0.0075(6) 0.0004(6)
C11 0.0500(9) 0.0452(8) 0.0674(10) -0.0159(7) -0.0141(8) 0.0087(8)
C12 0.0398(9) 0.0600(11) 0.0866(14) -0.0080(8) -0.0010(8) 0.0178(10)
C13 0.0578(11) 0.0591(11) 0.0732(12) 0.0025(9) 0.0135(9) -0.0011(10)
C14 0.0686(12) 0.0629(11) 0.0768(13) -0.0026(9) -0.0034(10) -0.0243(10)
C15 0.0469(9) 0.0555(10) 0.0723(11) -0.0054(7) -0.0089(8) -0.0198(8)
C16 0.0514(8) 0.0469(8) 0.0468(8) -0.0072(7) -0.0101(7) -0.0086(7)
C17 0.0516(9) 0.0425(8) 0.0578(10) -0.0134(7) 0.0105(8) -0.0012(7)
C18 0.0698(11) 0.0528(10) 0.0400(8) -0.0051(8) -0.0041(7) -0.0146(7)
C19 0.0449(8) 0.0500(9) 0.0451(8) -0.0141(7) -0.0012(6) 0.0005(7)
C20 0.0377(7) 0.0486(8) 0.0418(7) -0.0068(6) -0.0007(5) -0.0036(6)
C21 0.0593(10) 0.0786(13) 0.0509(9) -0.0310(9) -0.0070(7) -0.0029(8)
C22 0.0693(12) 0.1179(19) 0.0511(10) -0.0358(12) -0.0214(9) 0.0091(11)
C23 0.0635(11) 0.0782(14) 0.0599(11) -0.0073(10) -0.0144(9) 0.0174(10)
C24 0.0835(14) 0.0454(10) 0.0674(12) -0.0087(9) -0.0101(10) 0.0039(8)
C25 0.0723(11) 0.0496(9) 0.0524(9) -0.0128(8) -0.0143(8) -0.0037(7)
C26 0.0502(8) 0.0306(6) 0.0365(7) -0.0097(6) -0.0020(6) -0.0034(5)
C27 0.0493(7) 0.0294(6) 0.0370(7) -0.0073(5) -0.0076(6) -0.0056(5)
C28 0.0675(10) 0.0283(7) 0.0388(7) -0.0052(6) -0.0007(7) -0.0035(6)
C29 0.0698(10) 0.0393(8) 0.0377(7) -0.0044(7) 0.0022(7) -0.0058(6)
C30 0.0548(8) 0.0353(7) 0.0434(8) 0.0017(6) -0.0126(6) -0.0128(6)
C31 0.0673(10) 0.0279(7) 0.0617(10) -0.0059(7) -0.0064(8) -0.0069(7)
C32 0.0605(9) 0.0320(7) 0.0558(9) -0.0105(6) 0.0018(7) -0.0042(6)

loop_
_atom_type_symbol
_atom_type_description
_atom_type_scat_dispersion_real
_atom_type_scat_dispersion_imag
_atom_type_scat_source
C C 0.0181 0.0091 'International Tables Vol C Tables 4.2.6.8 and 6.1.1.4'
H H 0.0000 0.0000 'International Tables Vol C Tables 4.2.6.8 and 6.1.1.4'
N N 0.0311 0.0180 'International Tables Vol C Tables 4.2.6.8 and 6.1.1.4'
O O 0.0492 0.0322 'International Tables Vol C Tables 4.2.6.8 and 6.1.1.4'
P P 0.2955 0.4335 'International Tables Vol C Tables 4.2.6.8 and 6.1.1.4'

loop_
_geom_angle_atom_site_label_1
_geom_angle_atom_site_label_2
_geom_angle_atom_site_label_3
_geom_angle_site_symmetry_1
_geom_angle_site_symmetry_3
_geom_angle
_geom_angle_publ_flag
O2 P1 N6 . . 110.89(6) ?
O2 P1 N7 . . 118.67(6) ?
N6 P1 N7 . . 103.85(6) ?
O2 P1 N8 . . 105.24(6) ?
N6 P1 N8 . . 113.52(6) ?
N7 P1 N8 . . 104.82(6) ?
C17 N6 C16 . . 113.89(13) ?
C17 N6 P1 . . 125.48(11) ?
C16 N6 P1 . . 119.62(10) ?
C18 N7 C19 . . 112.51(13) ?
C18 N7 P1 . . 117.29(10) ?
C19 N7 P1 . . 122.11(10) ?
C26 N8 P1 . . 124.98(10) ?
C26 N8 H8 . . 122.7(12) ?
P1 N8 H8 . . 112.4(12) ?
O4 N9 O5 . . 123.56(15) ?
O4 N9 C30 . . 118.42(14) ?
O5 N9 C30 . . 118.01(16) ?
C11 C10 C15 . . 118.31(16) ?
C11 C10 C16 . . 121.02(15) ?
C15 C10 C16 . . 120.65(14) ?
C10 C11 C12 . . 120.54(18) ?
C10 C11 H11 . . 116.3(13) ?
C12 C11 H11 . . 123.1(13) ?
C13 C12 C11 . . 120.40(18) ?
C13 C12 H12 . . 121.6(16) ?
C11 C12 H12 . . 118.0(16) ?
C12 C13 C14 . . 119.66(19) ?
C12 C13 H13 . . 119.4(15) ?
C14 C13 H13 . . 120.9(16) ?
C13 C14 C15 . . 120.3(2) ?
C13 C14 H14 . . 117.8(16) ?
C15 C14 H14 . . 121.8(17) ?
C10 C15 C14 . . 120.80(18) ?
C10 C15 H15 . . 119.7(13) ?
C14 C15 H15 . . 119.5(13) ?
N6 C16 C10 . . 112.55(12) ?
N6 C16 H16A . . 108.2(11) ?
C10 C16 H16A . . 109.3(11) ?
N6 C16 H16B . . 107.3(12) ?
C10 C16 H16B . . 108.7(12) ?
H16A C16 H16B . . 110.8(16) ?
N6 C17 H17A . . 108.4(12) ?
N6 C17 H17B . . 109.0(14) ?
H17A C17 H17B . . 110.9(18) ?
N6 C17 H17C . . 110.5(14) ?
H17A C17 H17C . . 110.8(18) ?
H17B C17 H17C . . 107(2) ?
N7 C18 H18A . . 110.9(15) ?
N7 C18 H18B . . 113.1(17) ?
H18A C18 H18B . . 104(2) ?
N7 C18 H18C . . 110.9(15) ?
H18A C18 H18C . . 110(2) ?
H18B C18 H18C . . 108(2) ?
N7 C19 C20 . . 112.83(12) ?
N7 C19 H19A . . 107.8(12) ?
C20 C19 H19A . . 107.4(12) ?
N7 C19 H19B . . 108.0(11) ?
C20 C19 H19B . . 110.6(12) ?
H19A C19 H19B . . 110.2(17) ?
C25 C20 C21 . . 118.07(16) ?
C25 C20 C19 . . 121.29(15) ?
C21 C20 C19 . . 120.60(16) ?
C20 C21 C22 . . 120.3(2) ?
C20 C21 H21 . . 118.3(14) ?
C22 C21 H21 . . 121.4(14) ?
C23 C22 C21 . . 121.0(2) ?
C23 C22 H22 . . 120.3(19) ?
C21 C22 H22 . . 118.7(19) ?
C22 C23 C24 . . 119.00(19) ?
C22 C23 H23 . . 124.1(17) ?
C24 C23 H23 . . 116.9(17) ?
C23 C24 C25 . . 120.7(2) ?
C23 C24 H24 . . 121.8(14) ?
C25 C24 H24 . . 117.5(14) ?
C20 C25 C24 . . 120.95(19) ?
C20 C25 H25 . . 119.4(13) ?
C24 C25 H25 . . 119.6(14) ?
O3 C26 N8 . . 121.84(13) ?
O3 C26 C27 . . 120.11(12) ?
N8 C26 C27 . . 117.97(12) ?
C28 C27 C32 . . 119.72(13) ?
C28 C27 C26 . . 124.63(12) ?
C32 C27 C26 . . 115.62(13) ?
C27 C28 C29 . . 120.19(14) ?
C27 C28 H28 . . 121.6(12) ?
C29 C28 H28 . . 118.2(12) ?
C30 C29 C28 . . 118.48(15) ?
C30 C29 H29 . . 120.0(13) ?
C28 C29 H29 . . 121.5(13) ?
C31 C30 C29 . . 122.66(14) ?
C31 C30 N9 . . 118.90(14) ?
C29 C30 N9 . . 118.42(15) ?
C30 C31 C32 . . 118.49(14) ?
C30 C31 H31 . . 120.1(13) ?
C32 C31 H31 . . 121.3(14) ?
C31 C32 C27 . . 120.47(16) ?
C31 C32 H32 . . 120.0(13) ?
C27 C32 H32 . . 119.6(13) ?

loop_
_geom_bond_atom_site_label_1
_geom_bond_atom_site_label_2
_geom_bond_site_symmetry_2
_geom_bond_distance
_geom_bond_publ_flag
P1 O2 . 1.4787(10) ?
P1 N6 . 1.6319(13) ?
P1 N7 . 1.6420(12) ?
P1 N8 . 1.6910(11) ?
O3 C26 . 1.2163(18) ?
O4 N9 . 1.206(2) ?
O5 N9 . 1.219(2) ?
N6 C17 . 1.462(2) ?
N6 C16 . 1.4684(19) ?
N7 C18 . 1.4663(19) ?
N7 C19 . 1.474(2) ?
N8 C26 . 1.3686(18) ?
N8 H8 . 0.85(2) ?
N9 C30 . 1.4729(19) ?
C10 C11 . 1.383(2) ?
C10 C15 . 1.385(2) ?
C10 C16 . 1.509(2) ?
C11 C12 . 1.395(3) ?
C11 H11 . 0.95(2) ?
C12 C13 . 1.367(3) ?
C12 H12 . 0.96(3) ?
C13 C14 . 1.373(3) ?
C13 H13 . 0.94(3) ?
C14 C15 . 1.389(3) ?
C14 H14 . 0.96(3) ?
C15 H15 . 0.97(2) ?
C16 H16A . 0.96(2) ?
C16 H16B . 1.00(2) ?
C17 H17A . 1.01(2) ?
C17 H17B . 0.96(2) ?
C17 H17C . 0.95(2) ?
C18 H18A . 0.97(3) ?
C18 H18B . 0.96(3) ?
C18 H18C . 0.97(3) ?
C19 C20 . 1.510(2) ?
C19 H19A . 0.95(2) ?
C19 H19B . 0.95(2) ?
C20 C25 . 1.380(3) ?
C20 C21 . 1.382(2) ?
C21 C22 . 1.391(3) ?
C21 H21 . 0.96(2) ?
C22 C23 . 1.364(4) ?
C22 H22 . 0.96(3) ?
C23 C24 . 1.365(3) ?
C23 H23 . 0.93(3) ?
C24 C25 . 1.383(3) ?
C24 H24 . 0.97(2) ?
C25 H25 . 0.92(2) ?
C26 C27 . 1.5035(19) ?
C27 C28 . 1.385(2) ?
C27 C32 . 1.391(2) ?
C28 C29 . 1.388(2) ?
C28 H28 . 0.93(2) ?
C29 C30 . 1.377(2) ?
C29 H29 . 0.96(2) ?
C30 C31 . 1.369(2) ?
C31 C32 . 1.383(2) ?
C31 H31 . 0.92(2) ?
C32 H32 . 0.96(2) ?

loop_
_geom_hbond_atom_site_label_D
_geom_hbond_atom_site_label_H
_geom_hbond_atom_site_label_A
_geom_hbond_site_symmetry_A
_geom_hbond_distance_DH
_geom_hbond_distance_HA
_geom_hbond_distance_DA
_geom_hbond_angle_DHA
N8 H8 O2 2_666 0.85(2) 2.07(2) 2.909(2) 169(2)

loop_
_geom_torsion_atom_site_label_1
_geom_torsion_atom_site_label_2
_geom_torsion_atom_site_label_3
_geom_torsion_atom_site_label_4
_geom_torsion_site_symmetry_1
_geom_torsion_site_symmetry_2
_geom_torsion_site_symmetry_3
_geom_torsion_site_symmetry_4
_geom_torsion
_geom_torsion_publ_flag
O2 P1 N6 C17 . . . . -162.93(13) ?
N7 P1 N6 C17 . . . . -34.39(15) ?
N8 P1 N6 C17 . . . . 78.85(14) ?
O2 P1 N6 C16 . . . . 29.27(13) ?
N7 P1 N6 C16 . . . . 157.80(11) ?
N8 P1 N6 C16 . . . . -88.96(12) ?
O2 P1 N7 C18 . . . . 67.60(14) ?
N6 P1 N7 C18 . . . . -56.00(14) ?
N8 P1 N7 C18 . . . . -175.36(13) ?
O2 P1 N7 C19 . . . . -78.73(13) ?
N6 P1 N7 C19 . . . . 157.67(12) ?
N8 P1 N7 C19 . . . . 38.30(13) ?
O2 P1 N8 C26 . . . . -173.12(12) ?
N6 P1 N8 C26 . . . . -51.67(14) ?
N7 P1 N8 C26 . . . . 60.98(14) ?
C15 C10 C11 C12 . . . . -0.9(2) ?
C16 C10 C11 C12 . . . . -179.86(15) ?
C10 C11 C12 C13 . . . . -0.2(3) ?
C11 C12 C13 C14 . . . . 0.6(3) ?
C12 C13 C14 C15 . . . . -0.1(3) ?
C11 C10 C15 C14 . . . . 1.5(3) ?
C16 C10 C15 C14 . . . . -179.55(18) ?
C13 C14 C15 C10 . . . . -1.0(3) ?
C17 N6 C16 C10 . . . . 65.91(18) ?
P1 N6 C16 C10 . . . . -124.93(13) ?
C11 C10 C16 N6 . . . . -132.44(15) ?
C15 C10 C16 N6 . . . . 48.6(2) ?
C18 N7 C19 C20 . . . . 66.18(18) ?
P1 N7 C19 C20 . . . . -146.04(12) ?
N7 C19 C20 C25 . . . . 69.5(2) ?
N7 C19 C20 C21 . . . . -112.67(17) ?
C25 C20 C21 C22 . . . . 0.2(3) ?
C19 C20 C21 C22 . . . . -177.67(17) ?
C20 C21 C22 C23 . . . . -0.2(3) ?
C21 C22 C23 C24 . . . . 0.1(3) ?
C22 C23 C24 C25 . . . . 0.1(3) ?
C21 C20 C25 C24 . . . . -0.1(3) ?
C19 C20 C25 C24 . . . . 177.82(17) ?
C23 C24 C25 C20 . . . . -0.1(3) ?
P1 N8 C26 O3 . . . . 8.3(2) ?
P1 N8 C26 C27 . . . . -168.53(10) ?
O3 C26 C27 C28 . . . . 175.52(15) ?
N8 C26 C27 C28 . . . . -7.6(2) ?
O3 C26 C27 C32 . . . . -6.7(2) ?
N8 C26 C27 C32 . . . . 170.15(14) ?
C32 C27 C28 C29 . . . . 0.0(2) ?
C26 C27 C28 C29 . . . . 177.69(15) ?
C27 C28 C29 C30 . . . . -0.3(3) ?
C28 C29 C30 C31 . . . . 0.2(3) ?
C28 C29 C30 N9 . . . . -178.13(15) ?
O4 N9 C30 C31 . . . . 177.97(17) ?
O5 N9 C30 C31 . . . . -2.8(2) ?
O4 N9 C30 C29 . . . . -3.7(2) ?
O5 N9 C30 C29 . . . . 175.58(17) ?
C29 C30 C31 C32 . . . . 0.2(3) ?
N9 C30 C31 C32 . . . . 178.54(15) ?
C30 C31 C32 C27 . . . . -0.5(3) ?
C28 C27 C32 C31 . . . . 0.4(2) ?
C26 C27 C32 C31 . . . . -177.47(15) ?
